data_4124383
loop_
_publ_author_name
'Lee, Yousoon'
'Anderton, Kevin J.'
'Sloane, Forrest T.'
'Ermert, David M.'
'Abboud, Khalil A.'
'Garc\'ia-Serres, Ricardo'
'Murray, Leslie J.'

_publ_section_title
;
 Reactivity of Hydride Bridges in High-Spin [3M-3(\m-H)] Clusters (M =
 Fe(II), Co(II)).
;
_journal_name_full 'Journal of the American Chemical Society'
_journal_page_first 150817071736007
_journal_paper_doi 10.1021/jacs.5b05204
_journal_year 2015
_chemical_formula_moiety 'C45 H66 N6 Co3, C7 H8'
_chemical_formula_sum 'C52 H74 Co3 N6'
_chemical_formula_weight 959.96
_space_group_crystal_system monoclinic
_space_group_IT_number 9
_space_group_name_Hall 'C -2yc'
_space_group_name_H-M_alt 'C 1 c 1'
_symmetry_space_group_name_Hall 'C -2yc'
_symmetry_space_group_name_H-M 'C 1 c 1'
_atom_sites_solution_hydrogens mixed
_audit_creation_method SHELXL-2014/6
_audit_update_record
;
2015-01-14 # Formatted by publCIF

;
_cell_angle_alpha 90
_cell_angle_beta 112.3383(12)
_cell_angle_gamma 90
_cell_formula_units_Z 4
_cell_length_a 20.6868(16)
_cell_length_b 11.4465(9)
_cell_length_c 22.040(2)
_cell_measurement_reflns_used 9852
_cell_measurement_temperature 100(2)
_cell_measurement_theta_max 28.0
_cell_measurement_theta_min 2.0
_cell_volume 4827.2(7)
_computing_cell_refinement 'Bruker APEX2 (Bruker, 2014)'
_computing_data_collection 'Bruker APEX2 (Bruker, 2014)'
_computing_data_reduction 'Bruker SAINT (Bruker, 2014)'
_computing_molecular_graphics 'SHELXTL-2014 (Bruker, 2014)'
_computing_publication_material 'SHELXTL-2014 (Bruker, 2014)'
_computing_structure_refinement 'SHELXTL-2014 (Bruker, 2014)'
_computing_structure_solution 'SHELXTL-2014 (Bruker, 2014)'
_diffrn_ambient_temperature 100(2)
_diffrn_measured_fraction_theta_full 1.000
_diffrn_measured_fraction_theta_max 1.000
_diffrn_measurement_device_type 'Bruker APEX-II DUO'
_diffrn_measurement_method 'phi and omega scans'
_diffrn_radiation_type MoK\a
_diffrn_radiation_wavelength 0.71073
_diffrn_reflns_av_R_equivalents 0.0270
_diffrn_reflns_av_unetI/netI 0.0262
_diffrn_reflns_laue_measured_fraction_full 1.000
_diffrn_reflns_laue_measured_fraction_max 1.000
_diffrn_reflns_limit_h_max 26
_diffrn_reflns_limit_h_min -26
_diffrn_reflns_limit_k_max 14
_diffrn_reflns_limit_k_min -14
_diffrn_reflns_limit_l_max 28
_diffrn_reflns_limit_l_min -28
_diffrn_reflns_number 48194
_diffrn_reflns_point_group_measured_fraction_full 0.999
_diffrn_reflns_point_group_measured_fraction_max 0.999
_diffrn_reflns_theta_full 25.242
_diffrn_reflns_theta_max 27.500
_diffrn_reflns_theta_min 2.073
_diffrn_source 'fine-focus sealed tube'
_exptl_absorpt_coefficient_mu 1.060
_exptl_absorpt_correction_T_max 0.9518
_exptl_absorpt_correction_T_min 0.8729
_exptl_absorpt_correction_type analytical
_exptl_absorpt_process_details 'based on measured indexed crystal faces, Bruker SHELXTL2014 (Sheldrick, 2014)'
_exptl_crystal_colour brown
_exptl_crystal_density_diffrn 1.321
_exptl_crystal_description plates
_exptl_crystal_F_000 2036
_exptl_crystal_size_max 0.257
_exptl_crystal_size_mid 0.183
_exptl_crystal_size_min 0.074
_refine_diff_density_max 0.820
_refine_diff_density_min -0.236
_refine_diff_density_rms 0.057
_refine_ls_abs_structure_details
; 
 Flack x determined using 4854 quotients [(I+)-(I-)]/[(I+)+(I-)] 
 (Parsons, Flack and Wagner, Acta Cryst. B69 (2013) 249-259). 
;
_refine_ls_abs_structure_Flack -0.005(4)
_refine_ls_extinction_method none
_refine_ls_goodness_of_fit_ref 1.022
_refine_ls_hydrogen_treatment mixed
_refine_ls_matrix_type full
_refine_ls_number_parameters 526
_refine_ls_number_reflns 11089
_refine_ls_number_restraints 2
_refine_ls_restrained_S_all 1.022
_refine_ls_R_factor_all 0.0318
_refine_ls_R_factor_gt 0.0292
_refine_ls_shift/su_max 0.005
_refine_ls_shift/su_mean 0.000
_refine_ls_structure_factor_coef Fsqd
_refine_ls_weighting_details 'w=1/[\s^2^(Fo^2^)+(0.0506P)^2^] where P=(Fo^2^+2Fc^2^)/3'
_refine_ls_weighting_scheme calc
_refine_ls_wR_factor_gt 0.0735
_refine_ls_wR_factor_ref 0.0743
_reflns_Friedel_coverage 0.997
_reflns_friedel_fraction_full 0.997
_reflns_friedel_fraction_max 0.998
_reflns_number_gt 10265
_reflns_number_total 11089
_reflns_threshold_expression 'I > 2\s(I)'
_cod_data_source_file ja5b05204_si_003.cif
_cod_data_source_block kand5
_cod_original_cell_volume 4827.1(8)
_cod_database_code 4124383
_shelx_space_group_comment
; 
The symmetry employed for this shelxl refinement is uniquely defined 
by the following loop, which should always be used as a source of 
symmetry information in preference to the above space-group names. 
They are only intended as comments. 
;
_shelx_estimated_absorpt_t_min 0.772
_shelx_estimated_absorpt_t_max 0.926
_shelxl_version_number 2014/6

loop_
_space_group_symop_operation_xyz
'x, y, z'
'x, -y, z+1/2'
'x+1/2, y+1/2, z'
'x+1/2, -y+1/2, z+1/2'

loop_
_atom_site_label
_atom_site_type_symbol
_atom_site_fract_x
_atom_site_fract_y
_atom_site_fract_z
_atom_site_U_iso_or_equiv
_atom_site_adp_type
_atom_site_occupancy
_atom_site_site_symmetry_order
_atom_site_calc_flag
_atom_site_refinement_flags_posn
_atom_site_refinement_flags_adp
_atom_site_refinement_flags_occupancy
_atom_site_disorder_assembly
_atom_site_disorder_group
Co1 Co 0.10316(2) -0.09287(4) 0.07100(2) 0.0215(1) Uani 0.965 1 d . . P A 1
Co2 Co 0.05539(2) 0.18587(4) 0.06103(2) 0.0185(1) Uani 0.925 1 d . . P B 1
Co3 Co 0.21977(2) 0.11650(4) 0.08223(2) 0.01911(10) Uani 0.925 1 d . . P C 1
Co3' Co 0.2276(5) 0.1864(11) 0.0851(5) 0.019(2) Uiso 0.04 1 d . . P C 2
Co2' Co 0.0698(5) 0.2531(11) 0.0649(5) 0.019(2) Uiso 0.04 1 d . . P B 2
Co4 Co 0.1450(8) 0.0736(15) 0.1336(8) 0.024(3) Uiso 0.025 1 d . . P D 3
Co5 Co 0.1142(8) 0.0721(14) 0.0117(8) 0.021(3) Uiso 0.025 1 d . . P D 3
Co11 Co 0.1478(9) 0.2366(16) 0.0717(8) 0.013(2) Uiso 0.01 1 d . . P E 4
Co12 Co 0.0394(8) 0.0284(15) 0.0600(8) 0.013(2) Uiso 0.01 1 d . . P F 4
Co13 Co 0.1987(8) -0.0452(15) 0.0827(8) 0.013(2) Uiso 0.01 1 d . . P G 4
H1 H 0.1478(9) 0.2366(16) 0.0717(8) 0.013(2) Uiso 0.99 1 d . . P H 1
H2 H 0.0394(8) 0.0284(15) 0.0600(8) 0.013(2) Uiso 0.99 1 d . . P I 1
H3 H 0.1987(8) -0.0452(15) 0.0827(8) 0.013(2) Uiso 0.99 1 d . . P J 1
N1 N 0.06646(13) -0.2124(2) -0.00104(12) 0.0206(5) Uani 1 1 d . . . . .
N2 N 0.10542(13) -0.2091(2) 0.14071(12) 0.0219(5) Uani 1 1 d . . . . .
N3 N -0.01651(12) 0.2656(2) -0.01704(11) 0.0201(5) Uani 1 1 d . . . . .
N4 N 0.02169(12) 0.2697(2) 0.12413(12) 0.0212(5) Uani 1 1 d . . . . .
N5 N 0.26911(12) 0.1485(2) 0.01982(12) 0.0208(5) Uani 1 1 d . . . . .
N6 N 0.30722(13) 0.1524(2) 0.16186(12) 0.0215(5) Uani 1 1 d . . . . .
C1 C 0.05233(17) -0.1779(3) -0.06922(15) 0.0234(6) Uani 1 1 d . . . . .
H1A H 0.0023 -0.1904 -0.0965 0.028 Uiso 1 1 calc R U . . .
H1B H 0.0804 -0.2268 -0.0872 0.028 Uiso 1 1 calc R U . . .
C2 C 0.05262(16) -0.3233(3) 0.00713(15) 0.0235(6) Uani 1 1 d . . . . .
C3 C 0.06193(17) -0.3742(3) 0.06767(16) 0.0255(6) Uani 1 1 d . . . . .
H3A H 0.0500 -0.4545 0.0666 0.031 Uiso 1 1 calc R U . . .
C4 C 0.08675(16) -0.3211(3) 0.12962(15) 0.0235(6) Uani 1 1 d . . . . .
C5 C 0.12916(19) -0.1721(3) 0.20920(15) 0.0261(7) Uani 1 1 d . . . . .
H5A H 0.1698 -0.2199 0.2363 0.031 Uiso 1 1 calc R U . . .
H5B H 0.0913 -0.1838 0.2257 0.031 Uiso 1 1 calc R U . . .
C6 C 0.02399(19) -0.4048(3) -0.05224(17) 0.0300(7) Uani 1 1 d . . . . .
H6A H 0.0574 -0.4093 -0.0739 0.045 Uiso 1 1 calc R U . . .
H6B H -0.0207 -0.3744 -0.0831 0.045 Uiso 1 1 calc R U . . .
H6C H 0.0169 -0.4829 -0.0376 0.045 Uiso 1 1 calc R U . . .
C7 C 0.09254(19) -0.4007(3) 0.18604(17) 0.0293(7) Uani 1 1 d . . . . .
H7A H 0.1412 -0.4029 0.2173 0.044 Uiso 1 1 calc R U . . .
H7B H 0.0776 -0.4797 0.1694 0.044 Uiso 1 1 calc R U . . .
H7C H 0.0626 -0.3714 0.2080 0.044 Uiso 1 1 calc R U . . .
C8 C -0.01742(16) 0.2434(3) -0.08355(14) 0.0226(6) Uani 1 1 d . . . . .
H8A H -0.0072 0.3167 -0.1021 0.027 Uiso 1 1 calc R U . . .
H8B H -0.0643 0.2157 -0.1127 0.027 Uiso 1 1 calc R U . . .
C9 C -0.06781(15) 0.3336(3) -0.01498(14) 0.0214(6) Uani 1 1 d . . . . .
C10 C -0.07650(15) 0.3659(3) 0.04244(15) 0.0257(7) Uani 1 1 d . . . . .
H10 H -0.1160 0.4136 0.0368 0.031 Uiso 1 1 calc R U . . .
C11 C -0.03473(16) 0.3373(3) 0.10749(15) 0.0242(6) Uani 1 1 d . . . . .
C12 C 0.05934(16) 0.2503(3) 0.19562(14) 0.0234(6) Uani 1 1 d . . . . .
H12A H 0.0260 0.2243 0.2153 0.028 Uiso 1 1 calc R U . . .
H12B H 0.0810 0.3243 0.2170 0.028 Uiso 1 1 calc R U . . .
C13 C -0.12269(16) 0.3801(3) -0.07814(15) 0.0274(7) Uani 1 1 d . . . . .
H13A H -0.0997 0.4229 -0.1029 0.041 Uiso 1 1 calc R U . . .
H13B H -0.1544 0.4327 -0.0677 0.041 Uiso 1 1 calc R U . . .
H13C H -0.1494 0.3147 -0.1046 0.041 Uiso 1 1 calc R U . . .
C14 C -0.05914(18) 0.3855(3) 0.15970(17) 0.0319(7) Uani 1 1 d . . . . .
H14A H -0.0219 0.4332 0.1909 0.048 Uiso 1 1 calc R U . . .
H14B H -0.0703 0.3206 0.1831 0.048 Uiso 1 1 calc R U . . .
H14C H -0.1009 0.4337 0.1387 0.048 Uiso 1 1 calc R U . . .
C15 C 0.22935(15) 0.1346(3) -0.05175(14) 0.0233(6) Uani 1 1 d . . . . .
H15A H 0.2516 0.0739 -0.0693 0.028 Uiso 1 1 calc R U . . .
H15B H 0.2298 0.2091 -0.0745 0.028 Uiso 1 1 calc R U . . .
C16 C 0.33449(16) 0.1842(3) 0.03745(15) 0.0241(6) Uani 1 1 d . . . . .
C17 C 0.38060(16) 0.2007(3) 0.10270(16) 0.0264(7) Uani 1 1 d . . . . .
H17A H 0.4266 0.2248 0.1086 0.032 Uiso 1 1 calc R U . . .
C18 C 0.36771(16) 0.1864(3) 0.15991(15) 0.0237(6) Uani 1 1 d . . . . .
C19 C 0.30617(16) 0.1430(3) 0.22847(14) 0.0233(6) Uani 1 1 d . . . . .
H19A H 0.3187 0.2192 0.2512 0.028 Uiso 1 1 calc R U . . .
H19B H 0.3409 0.0843 0.2543 0.028 Uiso 1 1 calc R U . . .
C20 C 0.36474(17) 0.2100(3) -0.01410(16) 0.0288(7) Uani 1 1 d . . . . .
H20A H 0.3367 0.2706 -0.0440 0.043 Uiso 1 1 calc R U . . .
H20B H 0.3640 0.1388 -0.0390 0.043 Uiso 1 1 calc R U . . .
H20C H 0.4130 0.2374 0.0074 0.043 Uiso 1 1 calc R U . . .
C21 C 0.42969(17) 0.2099(3) 0.22377(16) 0.0311(7) Uani 1 1 d . . . . .
H21A H 0.4158 0.2652 0.2505 0.047 Uiso 1 1 calc R U . . .
H21B H 0.4682 0.2432 0.2139 0.047 Uiso 1 1 calc R U . . .
H21C H 0.4449 0.1365 0.2479 0.047 Uiso 1 1 calc R U . . .
C22 C 0.07066(16) -0.0509(3) -0.07177(14) 0.0218(6) Uani 1 1 d . . . . .
C23 C 0.01931(15) 0.0343(3) -0.07870(14) 0.0217(6) Uani 1 1 d . . . . .
C24 C 0.03677(15) 0.1523(3) -0.07945(14) 0.0202(6) Uani 1 1 d . . . . .
C25 C 0.10475(15) 0.1864(3) -0.07141(13) 0.0194(6) Uani 1 1 d . . . . .
C26 C 0.15502(16) 0.1000(3) -0.06434(14) 0.0203(6) Uani 1 1 d . . . . .
C27 C 0.13844(15) -0.0188(3) -0.06392(13) 0.0210(6) Uani 1 1 d . . . . .
C28 C -0.05248(16) -0.0020(3) -0.08173(16) 0.0267(7) Uani 1 1 d . . . . .
H28A H -0.0715 0.0609 -0.0625 0.032 Uiso 1 1 calc R U . . .
H28B H -0.0475 -0.0729 -0.0546 0.032 Uiso 1 1 calc R U . . .
C29 C -0.10478(16) -0.0272(3) -0.15142(17) 0.0321(7) Uani 1 1 d . . . . .
H29A H -0.1486 -0.0562 -0.1496 0.048 Uiso 1 1 calc R U . . .
H29B H -0.0853 -0.0863 -0.1718 0.048 Uiso 1 1 calc R U . . .
H29C H -0.1139 0.0447 -0.1774 0.048 Uiso 1 1 calc R U . . .
C30 C 0.12470(16) 0.3143(3) -0.06717(15) 0.0237(6) Uani 1 1 d . . . . .
H30A H 0.1742 0.3230 -0.0374 0.028 Uiso 1 1 calc R U . . .
H30B H 0.0958 0.3586 -0.0481 0.028 Uiso 1 1 calc R U . . .
C31 C 0.11459(18) 0.3667(3) -0.13473(16) 0.0320(7) Uani 1 1 d . . . . .
H31A H 0.1325 0.4468 -0.1290 0.048 Uiso 1 1 calc R U . . .
H31B H 0.0647 0.3671 -0.1627 0.048 Uiso 1 1 calc R U . . .
H31C H 0.1401 0.3193 -0.1554 0.048 Uiso 1 1 calc R U . . .
C32 C 0.19364(16) -0.1128(3) -0.05341(15) 0.0250(7) Uani 1 1 d . . . . .
H32A H 0.1844 -0.1785 -0.0286 0.030 Uiso 1 1 calc R U . . .
H32B H 0.2402 -0.0803 -0.0269 0.030 Uiso 1 1 calc R U . . .
C33 C 0.19405(18) -0.1583(3) -0.11862(17) 0.0318(7) Uani 1 1 d . . . . .
H33A H 0.2291 -0.2202 -0.1101 0.048 Uiso 1 1 calc R U . . .
H33B H 0.2055 -0.0942 -0.1423 0.048 Uiso 1 1 calc R U . . .
H33C H 0.1478 -0.1896 -0.1452 0.048 Uiso 1 1 calc R U . . .
C34 C 0.14974(17) -0.0440(3) 0.21478(14) 0.0231(6) Uani 1 1 d . . . . .
C35 C 0.09776(16) 0.0406(3) 0.20600(13) 0.0221(6) Uani 1 1 d . . . . .
C36 C 0.11511(16) 0.1587(3) 0.20677(14) 0.0215(6) Uani 1 1 d . . . . .
C37 C 0.18330(16) 0.1924(3) 0.21474(14) 0.0221(6) Uani 1 1 d . . . . .
C38 C 0.23410(17) 0.1071(3) 0.22342(14) 0.0222(6) Uani 1 1 d . . . . .
C39 C 0.21710(16) -0.0121(3) 0.22268(14) 0.0232(6) Uani 1 1 d . . . . .
C40 C 0.02326(17) 0.0050(3) 0.19414(15) 0.0259(7) Uani 1 1 d . . . . .
H40A H 0.0133 -0.0719 0.1719 0.031 Uiso 1 1 calc R U . . .
H40B H -0.0094 0.0627 0.1648 0.031 Uiso 1 1 calc R U . . .
C41 C 0.01081(18) -0.0027(3) 0.25807(16) 0.0328(8) Uani 1 1 d . . . . .
H41A H -0.0384 -0.0209 0.2482 0.049 Uiso 1 1 calc R U . . .
H41B H 0.0226 0.0722 0.2812 0.049 Uiso 1 1 calc R U . . .
H41C H 0.0403 -0.0644 0.2858 0.049 Uiso 1 1 calc R U . . .
C42 C 0.20037(17) 0.3213(3) 0.21120(16) 0.0259(7) Uani 1 1 d . . . . .
H42A H 0.1582 0.3617 0.1807 0.031 Uiso 1 1 calc R U . . .
H42B H 0.2372 0.3280 0.1930 0.031 Uiso 1 1 calc R U . . .
C43 C 0.22514(18) 0.3826(3) 0.27782(17) 0.0313(7) Uani 1 1 d . . . . .
H43A H 0.2344 0.4651 0.2723 0.047 Uiso 1 1 calc R U . . .
H43B H 0.2681 0.3453 0.3077 0.047 Uiso 1 1 calc R U . . .
H43C H 0.1888 0.3767 0.2961 0.047 Uiso 1 1 calc R U . . .
C44 C 0.27159(18) -0.1047(3) 0.22713(16) 0.0288(7) Uani 1 1 d . . . . .
H44A H 0.3047 -0.0726 0.2087 0.035 Uiso 1 1 calc R U . . .
H44B H 0.2480 -0.1728 0.2001 0.035 Uiso 1 1 calc R U . . .
C45 C 0.3126(2) -0.1456(3) 0.29761(18) 0.0399(9) Uani 1 1 d . . . . .
H45A H 0.3456 -0.2068 0.2975 0.060 Uiso 1 1 calc R U . . .
H45B H 0.2801 -0.1766 0.3163 0.060 Uiso 1 1 calc R U . . .
H45C H 0.3383 -0.0794 0.3241 0.060 Uiso 1 1 calc R U . . .

loop_
_atom_site_aniso_label
_atom_site_aniso_U_11
_atom_site_aniso_U_22
_atom_site_aniso_U_33
_atom_site_aniso_U_23
_atom_site_aniso_U_13
_atom_site_aniso_U_12
Co1 0.0229(2) 0.0225(2) 0.01635(19) -0.00001(17) 0.00440(16) -0.00158(17)
Co2 0.0182(2) 0.0217(3) 0.01461(19) 0.00036(17) 0.00517(15) 0.00079(18)
Co3 0.0186(2) 0.0224(3) 0.01420(19) 0.00021(18) 0.00373(15) 0.00015(18)
N1 0.0189(12) 0.0210(12) 0.0202(12) -0.0001(10) 0.0055(10) 0.0009(10)
N2 0.0232(13) 0.0211(13) 0.0194(12) 0.0028(10) 0.0058(10) 0.0001(10)
N3 0.0193(12) 0.0229(13) 0.0167(11) 0.0015(10) 0.0055(9) 0.002(1)
N4 0.0202(12) 0.0246(13) 0.0192(12) 0.0012(10) 0.0079(10) 0.0008(10)
N5 0.0169(11) 0.0269(13) 0.0163(11) 0.0009(10) 0.0036(9) 0.000(1)
N6 0.0189(12) 0.0244(13) 0.0186(12) -0.0001(10) 0.0042(10) -0.0002(10)
C1 0.0266(16) 0.0215(16) 0.0195(14) -0.0018(12) 0.0060(12) 0.0004(12)
C2 0.0207(14) 0.0233(15) 0.0268(16) -0.0045(12) 0.0093(12) 0.0006(11)
C3 0.0301(16) 0.0157(14) 0.0303(17) -0.0002(13) 0.0111(13) -0.0033(12)
C4 0.0224(14) 0.0231(15) 0.0247(15) 0.0036(12) 0.0088(12) 0.0017(11)
C5 0.0338(17) 0.0207(16) 0.0205(15) 0.0035(12) 0.0065(13) -0.0034(13)
C6 0.0377(18) 0.0222(16) 0.0300(17) -0.0073(13) 0.0128(14) -0.0044(13)
C7 0.0402(19) 0.0189(15) 0.0303(17) 0.0034(13) 0.0149(14) 0.0027(13)
C8 0.0237(15) 0.0245(16) 0.0176(13) 0.0020(12) 0.0054(11) 0.0045(12)
C9 0.0184(13) 0.0213(15) 0.0215(14) 0.0001(11) 0.0042(11) -0.0004(11)
C10 0.0187(14) 0.0311(17) 0.0259(15) -0.0018(13) 0.0067(12) 0.0100(12)
C11 0.0239(14) 0.0263(16) 0.0234(15) -0.0038(12) 0.0100(12) -0.0028(12)
C12 0.0276(16) 0.0263(16) 0.0170(14) 0.0000(12) 0.0092(12) -0.0010(12)
C13 0.0203(14) 0.0328(17) 0.0236(15) 0.0002(13) 0.0021(12) 0.0083(13)
C14 0.0280(17) 0.042(2) 0.0274(17) -0.0017(14) 0.0123(14) 0.0054(14)
C15 0.0190(14) 0.0328(17) 0.0184(14) -0.0009(12) 0.0073(12) 0.0006(12)
C16 0.0236(15) 0.0256(16) 0.0239(15) -0.0005(12) 0.0098(12) 0.0016(12)
C17 0.0166(14) 0.0345(18) 0.0273(16) -0.0002(13) 0.0076(12) -0.0019(12)
C18 0.0217(14) 0.0230(15) 0.0215(15) -0.0014(12) 0.0027(12) 0.0005(11)
C19 0.0194(14) 0.0287(16) 0.0187(14) -0.0003(12) 0.0037(12) -0.0012(12)
C20 0.0223(15) 0.0387(19) 0.0269(16) -0.0021(14) 0.0109(13) -0.0027(13)
C21 0.0214(15) 0.043(2) 0.0239(16) -0.0047(14) 0.0032(12) -0.0064(13)
C22 0.0238(15) 0.0250(16) 0.0135(13) -0.0018(12) 0.0035(11) -0.0011(13)
C23 0.0198(14) 0.0275(17) 0.0156(13) -0.0017(11) 0.0042(11) -0.0034(12)
C24 0.0200(14) 0.0251(16) 0.0141(13) 0.0022(11) 0.0049(11) 0.0036(12)
C25 0.0197(14) 0.0257(16) 0.0116(13) 0.0012(11) 0.0046(11) 0.0009(11)
C26 0.0205(14) 0.0267(16) 0.0131(13) 0.0005(11) 0.0056(11) 0.0017(12)
C27 0.0206(14) 0.0251(15) 0.0154(13) -0.0015(11) 0.0046(11) 0.0032(12)
C28 0.0208(14) 0.0297(17) 0.0289(16) 0.0006(13) 0.0087(12) 0.0001(12)
C29 0.0168(14) 0.0367(19) 0.0366(18) -0.0006(15) 0.0031(13) -0.0052(13)
C30 0.0233(15) 0.0241(16) 0.0212(15) -0.0007(12) 0.0058(12) 0.0013(12)
C31 0.0326(17) 0.0345(19) 0.0286(17) 0.0099(14) 0.0113(14) 0.0012(14)
C32 0.0182(14) 0.0294(17) 0.0236(15) 0.0000(12) 0.0037(12) 0.0062(12)
C33 0.0276(16) 0.0368(19) 0.0313(17) -0.0051(15) 0.0117(14) 0.0048(14)
C34 0.0301(16) 0.0228(16) 0.0134(13) 0.0024(11) 0.0049(12) -0.0016(13)
C35 0.0255(15) 0.0268(16) 0.0120(13) 0.0000(11) 0.0047(11) -0.0056(12)
C36 0.0236(15) 0.0255(15) 0.0135(14) 0.0010(12) 0.0047(11) -0.0005(13)
C37 0.0260(15) 0.0239(16) 0.0145(13) 0.0009(11) 0.0056(11) -0.0034(12)
C38 0.0241(15) 0.0257(16) 0.0133(13) 0.0002(11) 0.0033(11) -0.0005(12)
C39 0.0250(15) 0.0262(16) 0.0134(13) 0.0013(12) 0.0018(11) 0.0008(12)
C40 0.0260(15) 0.0295(17) 0.0211(14) -0.0007(13) 0.0077(12) -0.0078(13)
C41 0.0335(18) 0.041(2) 0.0255(16) -0.0001(14) 0.0132(14) -0.0117(15)
C42 0.0263(15) 0.0236(16) 0.0268(16) 0.0054(13) 0.0091(13) -0.0007(12)
C43 0.0295(17) 0.0239(16) 0.0336(18) 0.0000(13) 0.0043(14) -0.0038(13)
C44 0.0247(16) 0.0282(18) 0.0267(16) -0.0021(13) 0.0021(13) 0.0041(13)
C45 0.0376(19) 0.0295(18) 0.0345(19) 0.0031(15) -0.0068(16) 0.0071(15)

loop_
_atom_type_symbol
_atom_type_description
_atom_type_scat_dispersion_real
_atom_type_scat_dispersion_imag
_atom_type_scat_source
C C 0.0033 0.0016 'International Tables Vol C Tables 4.2.6.8 and 6.1.1.4'
H H 0.0000 0.0000 'International Tables Vol C Tables 4.2.6.8 and 6.1.1.4'
N N 0.0061 0.0033 'International Tables Vol C Tables 4.2.6.8 and 6.1.1.4'
Co Co 0.3494 0.9721 'International Tables Vol C Tables 4.2.6.8 and 6.1.1.4'

loop_
_geom_angle_atom_site_label_1
_geom_angle_atom_site_label_2
_geom_angle_atom_site_label_3
_geom_angle
N1 Co1 N2 92.57(10)
N1 Co1 H2 111.6(5)
N2 Co1 H2 113.5(5)
N1 Co1 H3 110.5(5)
N2 Co1 H3 110.5(5)
H2 Co1 H3 115.8(7)
N3 Co2 N4 92.12(10)
N3 Co2 H1 110.1(5)
N4 Co2 H1 111.0(5)
N3 Co2 H2 111.3(5)
N4 Co2 H2 111.6(5)
H1 Co2 H2 117.7(7)
N6 Co3 N5 92.11(10)
N6 Co3 H1 110.2(5)
N5 Co3 H1 110.2(5)
N6 Co3 H3 108.9(5)
N5 Co3 H3 110.7(5)
H1 Co3 H3 120.9(7)
N6 Co3' N5 97.6(5)
N4 Co2' N3 95.2(4)
C37 Co4 C38 37.7(3)
C37 Co4 C36 38.1(3)
C38 Co4 C36 68.0(5)
C37 Co4 C39 68.1(5)
C38 Co4 C39 37.7(3)
C36 Co4 C39 79.9(6)
C37 Co4 C35 68.2(5)
C38 Co4 C35 80.0(6)
C36 Co4 C35 37.4(3)
C39 Co4 C35 67.2(5)
C37 Co4 C34 79.8(6)
C38 Co4 C34 66.9(5)
C36 Co4 C34 67.0(5)
C39 Co4 C34 36.7(3)
C35 Co4 C34 37.2(3)
C37 Co4 Co5 139.3(9)
C38 Co4 Co5 139.5(8)
C36 Co4 Co5 140.4(8)
C39 Co4 Co5 139.7(8)
C35 Co4 Co5 140.5(8)
C34 Co4 Co5 140.8(9)
C26 Co5 C27 37.7(3)
C26 Co5 C25 37.4(3)
C27 Co5 C25 67.7(5)
C26 Co5 C22 66.8(5)
C27 Co5 C22 37.0(3)
C25 Co5 C22 78.9(5)
C26 Co5 C24 66.5(5)
C27 Co5 C24 78.7(5)
C25 Co5 C24 36.9(3)
C22 Co5 C24 65.7(5)
C26 Co5 C23 78.9(5)
C27 Co5 C23 66.8(5)
C25 Co5 C23 66.7(5)
C22 Co5 C23 36.8(3)
C24 Co5 C23 36.4(3)
C26 Co5 Co4 144.1(8)
C27 Co5 Co4 141.4(8)
C25 Co5 Co4 142.4(8)
C22 Co5 Co4 138.5(8)
C24 Co5 Co4 139.6(8)
C23 Co5 Co4 137.0(8)
C2 N1 C1 115.2(2)
C2 N1 Co1 125.4(2)
C1 N1 Co1 119.45(19)
C4 N2 C5 115.3(3)
C4 N2 Co1 124.9(2)
C5 N2 Co1 119.76(19)
C9 N3 C8 115.1(2)
C9 N3 Co2' 117.3(4)
C8 N3 Co2' 123.5(3)
C9 N3 Co2 125.1(2)
C8 N3 Co2 119.70(18)
C11 N4 C12 115.5(2)
C11 N4 Co2' 119.7(4)
C12 N4 Co2' 120.4(3)
C11 N4 Co2 125.6(2)
C12 N4 Co2 118.71(19)
C16 N5 C15 115.9(2)
C16 N5 Co3' 113.3(4)
C15 N5 Co3' 125.2(3)
C16 N5 Co3 125.3(2)
C15 N5 Co3 118.80(18)
C18 N6 C19 115.0(2)
C18 N6 Co3' 114.9(4)
C19 N6 Co3' 124.3(4)
C18 N6 Co3 125.0(2)
C19 N6 Co3 119.94(18)
N1 C1 C22 110.0(2)
N1 C1 H1A 109.7
C22 C1 H1A 109.7
N1 C1 H1B 109.7
C22 C1 H1B 109.7
H1A C1 H1B 108.2
N1 C2 C3 124.6(3)
N1 C2 C6 120.0(3)
C3 C2 C6 115.4(3)
C2 C3 C4 127.9(3)
C2 C3 H3A 116.0
C4 C3 H3A 116.0
N2 C4 C3 124.6(3)
N2 C4 C7 120.2(3)
C3 C4 C7 115.2(3)
N2 C5 C34 109.7(2)
N2 C5 H5A 109.7
C34 C5 H5A 109.7
N2 C5 H5B 109.7
C34 C5 H5B 109.7
H5A C5 H5B 108.2
C2 C6 H6A 109.5
C2 C6 H6B 109.5
H6A C6 H6B 109.5
C2 C6 H6C 109.5
H6A C6 H6C 109.5
H6B C6 H6C 109.5
C4 C7 H7A 109.5
C4 C7 H7B 109.5
H7A C7 H7B 109.5
C4 C7 H7C 109.5
H7A C7 H7C 109.5
H7B C7 H7C 109.5
N3 C8 C24 109.2(2)
N3 C8 H8A 109.8
C24 C8 H8A 109.8
N3 C8 H8B 109.8
C24 C8 H8B 109.8
H8A C8 H8B 108.3
N3 C9 C10 124.4(3)
N3 C9 C13 120.1(3)
C10 C9 C13 115.5(3)
C9 C10 C11 128.6(3)
C9 C10 H10 115.7
C11 C10 H10 115.7
N4 C11 C10 123.5(3)
N4 C11 C14 120.7(3)
C10 C11 C14 115.8(3)
N4 C12 C36 109.7(2)
N4 C12 H12A 109.7
C36 C12 H12A 109.7
N4 C12 H12B 109.7
C36 C12 H12B 109.7
H12A C12 H12B 108.2
C9 C13 H13A 109.5
C9 C13 H13B 109.5
H13A C13 H13B 109.5
C9 C13 H13C 109.5
H13A C13 H13C 109.5
H13B C13 H13C 109.5
C11 C14 H14A 109.5
C11 C14 H14B 109.5
H14A C14 H14B 109.5
C11 C14 H14C 109.5
H14A C14 H14C 109.5
H14B C14 H14C 109.5
N5 C15 C26 109.7(2)
N5 C15 H15A 109.7
C26 C15 H15A 109.7
N5 C15 H15B 109.7
C26 C15 H15B 109.7
H15A C15 H15B 108.2
N5 C16 C17 124.3(3)
N5 C16 C20 120.4(3)
C17 C16 C20 115.3(3)
C18 C17 C16 128.4(3)
C18 C17 H17A 115.8
C16 C17 H17A 115.8
N6 C18 C17 124.8(3)
N6 C18 C21 119.6(3)
C17 C18 C21 115.5(3)
N6 C19 C38 109.5(2)
N6 C19 H19A 109.8
C38 C19 H19A 109.8
N6 C19 H19B 109.8
C38 C19 H19B 109.8
H19A C19 H19B 108.2
C16 C20 H20A 109.5
C16 C20 H20B 109.5
H20A C20 H20B 109.5
C16 C20 H20C 109.5
H20A C20 H20C 109.5
H20B C20 H20C 109.5
C18 C21 H21A 109.5
C18 C21 H21B 109.5
H21A C21 H21B 109.5
C18 C21 H21C 109.5
H21A C21 H21C 109.5
H21B C21 H21C 109.5
C27 C22 C23 120.8(3)
C27 C22 C1 120.3(3)
C23 C22 C1 118.8(3)
C27 C22 Co5 70.0(4)
C23 C22 Co5 72.6(4)
C1 C22 Co5 127.5(5)
C24 C23 C22 118.9(3)
C24 C23 C28 121.1(3)
C22 C23 C28 120.0(3)
C24 C23 Co5 71.5(5)
C22 C23 Co5 70.6(4)
C28 C23 Co5 127.0(5)
C23 C24 C25 121.1(3)
C23 C24 C8 118.6(3)
C25 C24 C8 120.1(3)
C23 C24 Co5 72.1(4)
C25 C24 Co5 70.1(4)
C8 C24 Co5 126.9(5)
C26 C25 C24 119.0(3)
C26 C25 C30 120.2(3)
C24 C25 C30 120.8(3)
C26 C25 Co5 70.1(4)
C24 C25 Co5 73.0(4)
C30 C25 Co5 126.0(5)
C25 C26 C27 120.8(3)
C25 C26 C15 119.8(3)
C27 C26 C15 119.2(3)
C25 C26 Co5 72.5(5)
C27 C26 Co5 71.6(5)
C15 C26 Co5 124.5(5)
C22 C27 C26 119.4(3)
C22 C27 C32 119.6(3)
C26 C27 C32 121.0(3)
C22 C27 Co5 73.0(4)
C26 C27 Co5 70.8(5)
C32 C27 Co5 126.8(5)
C23 C28 C29 113.7(3)
C23 C28 H28A 108.8
C29 C28 H28A 108.8
C23 C28 H28B 108.8
C29 C28 H28B 108.8
H28A C28 H28B 107.7
C28 C29 H29A 109.5
C28 C29 H29B 109.5
H29A C29 H29B 109.5
C28 C29 H29C 109.5
H29A C29 H29C 109.5
H29B C29 H29C 109.5
C25 C30 C31 112.4(3)
C25 C30 H30A 109.1
C31 C30 H30A 109.1
C25 C30 H30B 109.1
C31 C30 H30B 109.1
H30A C30 H30B 107.8
C30 C31 H31A 109.5
C30 C31 H31B 109.5
H31A C31 H31B 109.5
C30 C31 H31C 109.5
H31A C31 H31C 109.5
H31B C31 H31C 109.5
C27 C32 C33 111.7(3)
C27 C32 H32A 109.3
C33 C32 H32A 109.3
C27 C32 H32B 109.3
C33 C32 H32B 109.3
H32A C32 H32B 107.9
C32 C33 H33A 109.5
C32 C33 H33B 109.5
H33A C33 H33B 109.5
C32 C33 H33C 109.5
H33A C33 H33C 109.5
H33B C33 H33C 109.5
C39 C34 C35 121.0(3)
C39 C34 C5 120.2(3)
C35 C34 C5 118.6(3)
C39 C34 Co4 71.0(5)
C35 C34 Co4 70.9(5)
C5 C34 Co4 126.7(5)
C36 C35 C34 119.1(3)
C36 C35 C40 120.1(3)
C34 C35 C40 120.8(3)
C36 C35 Co4 70.1(5)
C34 C35 Co4 71.9(5)
C40 C35 Co4 128.6(5)
C35 C36 C37 120.5(3)
C35 C36 C12 119.6(3)
C37 C36 C12 119.9(3)
C35 C36 Co4 72.6(5)
C37 C36 Co4 70.1(5)
C12 C36 Co4 127.5(5)
C38 C37 C36 119.5(3)
C38 C37 C42 120.5(3)
C36 C37 C42 119.9(3)
C38 C37 Co4 71.9(5)
C36 C37 Co4 71.8(5)
C42 C37 Co4 126.2(5)
C37 C38 C39 120.4(3)
C37 C38 C19 119.4(3)
C39 C38 C19 120.0(3)
C37 C38 Co4 70.3(5)
C39 C38 Co4 72.3(5)
C19 C38 Co4 126.1(5)
C34 C39 C38 119.5(3)
C34 C39 C44 120.6(3)
C38 C39 C44 119.9(3)
C34 C39 Co4 72.3(5)
C38 C39 Co4 70.1(5)
C44 C39 Co4 127.1(5)
C35 C40 C41 111.9(3)
C35 C40 H40A 109.2
C41 C40 H40A 109.2
C35 C40 H40B 109.2
C41 C40 H40B 109.2
H40A C40 H40B 107.9
C40 C41 H41A 109.5
C40 C41 H41B 109.5
H41A C41 H41B 109.5
C40 C41 H41C 109.5
H41A C41 H41C 109.5
H41B C41 H41C 109.5
C37 C42 C43 113.2(3)
C37 C42 H42A 108.9
C43 C42 H42A 108.9
C37 C42 H42B 108.9
C43 C42 H42B 108.9
H42A C42 H42B 107.8
C42 C43 H43A 109.5
C42 C43 H43B 109.5
H43A C43 H43B 109.5
C42 C43 H43C 109.5
H43A C43 H43C 109.5
H43B C43 H43C 109.5
C39 C44 C45 112.9(3)
C39 C44 H44A 109.0
C45 C44 H44A 109.0
C39 C44 H44B 109.0
C45 C44 H44B 109.0
H44A C44 H44B 107.8
C44 C45 H45A 109.5
C44 C45 H45B 109.5
H45A C45 H45B 109.5
C44 C45 H45C 109.5
H45A C45 H45C 109.5
H45B C45 H45C 109.5

loop_
_geom_bond_atom_site_label_1
_geom_bond_atom_site_label_2
_geom_bond_distance
Co1 N1 2.014(2)
Co1 N2 2.020(2)
Co1 H2 1.866(17)
Co1 H3 1.970(16)
Co2 N3 2.015(2)
Co2 N4 2.019(3)
Co2 H1 1.924(17)
Co2 H2 1.831(17)
Co3 N6 2.027(2)
Co3 N5 2.033(3)
Co3 H1 1.975(17)
Co3 H3 1.903(17)
Co3' N6 1.899(10)
Co3' N5 1.985(11)
Co2' N4 1.928(10)
Co2' N3 2.005(10)
Co4 C37 2.144(17)
Co4 C38 2.165(17)
Co4 C36 2.165(17)
Co4 C39 2.194(17)
Co4 C35 2.197(17)
Co4 C34 2.211(17)
Co4 Co5 2.51(2)
Co5 C26 2.169(16)
Co5 C27 2.180(16)
Co5 C25 2.199(17)
Co5 C22 2.218(16)
Co5 C24 2.236(16)
Co5 C23 2.244(16)
N1 C2 1.328(4)
N1 C1 1.472(4)
N2 C4 1.334(4)
N2 C5 1.461(4)
N3 C9 1.331(4)
N3 C8 1.481(4)
N4 C11 1.330(4)
N4 C12 1.485(4)
N5 C16 1.322(4)
N5 C15 1.484(4)
N6 C18 1.326(4)
N6 C19 1.480(4)
C1 C22 1.509(4)
C1 H1A 0.9900
C1 H1B 0.9900
C2 C3 1.401(4)
C2 C6 1.531(4)
C3 C4 1.402(4)
C3 H3A 0.9500
C4 C7 1.509(4)
C5 C34 1.518(4)
C5 H5A 0.9900
C5 H5B 0.9900
C6 H6A 0.9800
C6 H6B 0.9800
C6 H6C 0.9800
C7 H7A 0.9800
C7 H7B 0.9800
C7 H7C 0.9800
C8 C24 1.508(4)
C8 H8A 0.9900
C8 H8B 0.9900
C9 C10 1.394(4)
C9 C13 1.519(4)
C10 C11 1.403(4)
C10 H10 0.9500
C11 C14 1.525(4)
C12 C36 1.508(5)
C12 H12A 0.9900
C12 H12B 0.9900
C13 H13A 0.9800
C13 H13B 0.9800
C13 H13C 0.9800
C14 H14A 0.9800
C14 H14B 0.9800
C14 H14C 0.9800
C15 C26 1.508(4)
C15 H15A 0.9900
C15 H15B 0.9900
C16 C17 1.404(4)
C16 C20 1.520(4)
C17 C18 1.394(4)
C17 H17A 0.9500
C18 C21 1.525(4)
C19 C38 1.509(4)
C19 H19A 0.9900
C19 H19B 0.9900
C20 H20A 0.9800
C20 H20B 0.9800
C20 H20C 0.9800
C21 H21A 0.9800
C21 H21B 0.9800
C21 H21C 0.9800
C22 C27 1.395(4)
C22 C23 1.407(4)
C23 C24 1.400(5)
C23 C28 1.519(4)
C24 C25 1.404(4)
C25 C26 1.400(4)
C25 C30 1.515(4)
C26 C27 1.403(4)
C27 C32 1.521(4)
C28 C29 1.533(4)
C28 H28A 0.9900
C28 H28B 0.9900
C29 H29A 0.9800
C29 H29B 0.9800
C29 H29C 0.9800
C30 C31 1.544(4)
C30 H30A 0.9900
C30 H30B 0.9900
C31 H31A 0.9800
C31 H31B 0.9800
C31 H31C 0.9800
C32 C33 1.532(5)
C32 H32A 0.9900
C32 H32B 0.9900
C33 H33A 0.9800
C33 H33B 0.9800
C33 H33C 0.9800
C34 C39 1.386(5)
C34 C35 1.405(5)
C35 C36 1.397(5)
C35 C40 1.518(4)
C36 C37 1.408(4)
C37 C38 1.393(5)
C37 C42 1.526(4)
C38 C39 1.407(5)
C39 C44 1.523(5)
C40 C41 1.528(4)
C40 H40A 0.9900
C40 H40B 0.9900
C41 H41A 0.9800
C41 H41B 0.9800
C41 H41C 0.9800
C42 C43 1.529(5)
C42 H42A 0.9900
C42 H42B 0.9900
C43 H43A 0.9800
C43 H43B 0.9800
C43 H43C 0.9800
C44 C45 1.533(5)
C44 H44A 0.9900
C44 H44B 0.9900
C45 H45A 0.9800
C45 H45B 0.9800
C45 H45C 0.9800
